data_4026570
loop_
_publ_author_name
'Gianna Reginato'
'Bernardo Pezzati'
'Andrea Ienco'
'Gabriele Manca'
'Andrea Rossin'
'Alessandro Mordini'

_publ_contact_author_address 'ICCOM-CNR, Firenze (Italy)'
_publ_contact_author_email a.ienco@iccom.cnr.it
_publ_contact_author_fax 39(055)5225203
_publ_contact_author_name 'Ienco, Andrea'
_publ_contact_author_phone 39(055)5225284
_publ_section_title
;
 Synthesis of Enantiomerically Enriched Amino Sulfide Building Blocks from
 Acyclic Chiral Amino Allylsilanes
;
_journal_name_full 'Journal of Organic Chemistry'
_journal_page_first 7415
_journal_page_last 7422
_journal_paper_doi 10.1021/jo2010878
_journal_volume 76
_journal_year 2011
_chemical_compound_source 'synthesis as described'
_chemical_formula_moiety 'C19 H17 N1 O2 S1'
_chemical_formula_sum 'C19 H17 N O2 S'
_chemical_formula_weight 323.4
_chemical_name_systematic
;
 ?
;
_space_group_IT_number 14
_symmetry_cell_setting monoclinic
_symmetry_Int_Tables_number 14
_symmetry_space_group_name_Hall '-P 2ybc'
_symmetry_space_group_name_H-M 'P 1 21/c 1'
_atom_sites_solution_hydrogens geom
_atom_sites_solution_primary direct
_atom_sites_solution_secondary difmap
_audit_creation_date 2011-02-19T16:03:44-00:00
_audit_creation_method 'WinGX routine CIF_UPDATE'
_cell_angle_alpha 90
_cell_angle_beta 95.472(10)
_cell_angle_gamma 90
_cell_formula_units_Z 4
_cell_length_a 13.1880(15)
_cell_length_b 8.0710(7)
_cell_length_c 16.170(2)
_cell_measurement_reflns_used 2762
_cell_measurement_temperature 298(2)
_cell_measurement_theta_max 25.4065
_cell_measurement_theta_min 3.7976
_cell_measurement_wavelength 0.71073
_cell_volume 1713.3(3)
_computing_cell_refinement
;
        CrysAlis RED, Oxford Diffraction Ltd.,
        Version 1.171.32.29 (release 10-06-2008 CrysAlis171 .NET)
        (compiled Jun 10 2008,16:49:55)
;
_computing_data_collection
;
        CrysAlis CCD, Oxford Diffraction Ltd.,
        Version 1.171.32.29 (release 10-06-2008 CrysAlis171 .NET)
        (compiled Jun 10 2008,16:49:55)
;
_computing_data_reduction
;
        CrysAlis RED, Oxford Diffraction Ltd.,
        Version 1.171.32.29 (release 10-06-2008 CrysAlis171 .NET)
        (compiled Jun 10 2008,16:49:55)
;
_computing_molecular_graphics 'Ortep-3 for Windows (Farrugia, 1997)'
_computing_publication_material 'WinGX publication routines (Farrugia, 1999)'
_computing_structure_refinement 'SHELXL-97 (Sheldrick, 1997)'
_computing_structure_solution 'SHELXS-97 (Sheldrick, 1990)'
_diffrn_ambient_temperature 298(2)
_diffrn_detector_area_resol_mean 16.4547
_diffrn_measured_fraction_theta_full 0.868
_diffrn_measured_fraction_theta_max 0.843
_diffrn_orient_matrix_UB_11 -0.015727701
_diffrn_orient_matrix_UB_12 -0.0429424385
_diffrn_orient_matrix_UB_13 -0.0374536398
_diffrn_orient_matrix_UB_21 -0.0498132279
_diffrn_orient_matrix_UB_22 -0.0076479532
_diffrn_orient_matrix_UB_23 0.012848815
_diffrn_orient_matrix_UB_31 -0.0137780246
_diffrn_orient_matrix_UB_32 0.0764039302
_diffrn_orient_matrix_UB_33 -0.0196685562
_diffrn_radiation_monochromator graphite
_diffrn_radiation_probe x-ray
_diffrn_radiation_type MoK\a
_diffrn_radiation_wavelength 0.71069
_diffrn_reflns_av_R_equivalents 0.0415
_diffrn_reflns_av_unetI/netI 0.0548
_diffrn_reflns_limit_h_max 14
_diffrn_reflns_limit_h_min -13
_diffrn_reflns_limit_k_max 8
_diffrn_reflns_limit_k_min -9
_diffrn_reflns_limit_l_max 19
_diffrn_reflns_limit_l_min -16
_diffrn_reflns_number 9972
_diffrn_reflns_theta_full 25
_diffrn_reflns_theta_max 25.34
_diffrn_reflns_theta_min 3.8
_exptl_absorpt_coefficient_mu 0.197
_exptl_absorpt_correction_T_max 1
_exptl_absorpt_correction_T_min 0.86607
_exptl_absorpt_correction_type multi-scan
_exptl_absorpt_process_details
;
        CrysAlis RED, Oxford Diffraction Ltd.,
        Version 1.171.32.29 (release 10-06-2008 CrysAlis171 .NET)
        (compiled Jun 10 2008,16:49:55)
        empirical absorption correction using spherical harmonics,
 implemented in SCALE3 ABSPACK scaling algorithm.
;
_exptl_crystal_colour colourless
_exptl_crystal_density_diffrn 1.254
_exptl_crystal_description prism
_exptl_crystal_F_000 680
_exptl_crystal_size_max 0.1
_exptl_crystal_size_mid 0.1
_exptl_crystal_size_min 0.05
_refine_diff_density_max 0.229
_refine_diff_density_min -0.203
_refine_diff_density_rms 0.033
_refine_ls_extinction_method none
_refine_ls_goodness_of_fit_ref 0.867
_refine_ls_hydrogen_treatment mixed
_refine_ls_matrix_type full
_refine_ls_number_parameters 249
_refine_ls_number_reflns 2636
_refine_ls_number_restraints 0
_refine_ls_restrained_S_all 0.867
_refine_ls_R_factor_all 0.1106
_refine_ls_R_factor_gt 0.0516
_refine_ls_shift/su_max 0
_refine_ls_shift/su_mean 0
_refine_ls_structure_factor_coef Fsqd
_refine_ls_weighting_details 'calc w=1/[\s^2^(Fo^2^)+(0.1134P)^2^+0.0000P] where P=(Fo^2^+2Fc^2^)/3'
_refine_ls_weighting_scheme calc
_refine_ls_wR_factor_gt 0.1487
_refine_ls_wR_factor_ref 0.1718
_reflns_number_gt 1397
_reflns_number_total 2636
_reflns_threshold_expression >2sigma(I)
_cod_data_source_file jo2010878_si_001_1.cif
_cod_data_source_block c8
_cod_original_sg_symbol_H-M 'P 21/c'
_cod_database_code 4026570

loop_
_symmetry_equiv_pos_as_xyz
'x, y, z'
'-x, y+1/2, -z+1/2'
'-x, -y, -z'
'x, -y-1/2, z-1/2'

loop_
_atom_site_label
_atom_site_type_symbol
_atom_site_fract_x
_atom_site_fract_y
_atom_site_fract_z
_atom_site_U_iso_or_equiv
_atom_site_adp_type
_atom_site_occupancy
_atom_site_symmetry_multiplicity
_atom_site_calc_flag
_atom_site_refinement_flags
_atom_site_disorder_assembly
_atom_site_disorder_group
C3 C 0.7586(4) 0.8472(6) 0.2177(3) 0.1257(18) Uani 1 1 d . . .
H3A H 0.6868 0.8252 0.2095 0.189 Uiso 1 1 calc R A 1
H3B H 0.7694 0.9619 0.2315 0.189 Uiso 1 1 calc R A 1
H3C H 0.7889 0.7794 0.2621 0.189 Uiso 1 1 calc R A 1
N20 N 0.6315(2) 0.4592(3) 0.02504(18) 0.0682(8) Uani 1 1 d . B .
C21 C 0.6349(3) 0.2871(4) 0.0411(2) 0.0677(9) Uani 1 1 d . . .
C22 C 0.6164(2) 0.2052(4) -0.04040(19) 0.0570(8) Uani 1 1 d . . .
C23 C 0.6060(3) 0.0414(4) -0.0609(2) 0.0676(10) Uani 1 1 d . . .
H23 H 0.6110(3) -0.039(3) -0.0211(16) 0.081 Uiso 1 1 calc R . .
C24 C 0.5877(3) 0.0019(5) -0.1443(3) 0.0761(11) Uani 1 1 d . . .
H24 H 0.5794(4) -0.113(4) -0.1603(6) 0.091 Uiso 1 1 calc R . .
C25 C 0.5809(3) 0.1217(5) -0.2050(3) 0.0774(11) Uani 1 1 d . . .
H25 H 0.5681(6) 0.0908(13) -0.262(2) 0.093 Uiso 1 1 calc R . .
C26 C 0.5925(3) 0.2869(5) -0.1835(2) 0.0713(11) Uani 1 1 d . . .
H26 H 0.5894(3) 0.368(3) -0.2235(16) 0.086 Uiso 1 1 calc R . .
C27 C 0.6088(2) 0.3271(4) -0.1014(2) 0.0581(9) Uani 1 1 d . . .
C28 C 0.6177(3) 0.4895(5) -0.0609(2) 0.0702(10) Uani 1 1 d . . .
O1 O 0.6506(2) 0.2269(3) 0.10926(16) 0.0958(9) Uani 1 1 d . . .
O2 O 0.6134(2) 0.6252(3) -0.09138(18) 0.1023(10) Uani 1 1 d . . .
S1 S 0.65034(8) 0.60912(12) 0.09747(7) 0.0881(5) Uani 1 1 d . . .
C1A C 0.7898(7) 0.6367(12) 0.1068(7) 0.058(4) Uiso 0.491(10) 1 d P B 1
H1A H 0.8234 0.5536 0.1442 0.07 Uiso 0.491(10) 1 calc PR B 1
C2A C 0.8037(10) 0.8104(18) 0.1439(9) 0.072(3) Uani 0.491(10) 1 d P B 1
H2A H 0.7812 0.8925 0.1014 0.086 Uiso 0.491(10) 1 calc PR B 1
C4A C 0.8242(7) 0.6228(11) 0.0221(6) 0.093(3) Uiso 0.491(10) 1 d P B 1
H4A H 0.8077 0.7167 -0.0096 0.112 Uiso 0.491(10) 1 calc PR B 1
C5A C 0.8699(7) 0.5169(13) -0.0176(6) 0.091(3) Uiso 0.491(10) 1 d P B 1
H5A1 H 0.8906 0.4172 0.0075 0.109 Uiso 0.491(10) 1 calc PR B 1
H5A2 H 0.8831 0.5382 -0.0721 0.109 Uiso 0.491(10) 1 calc PR B 1
C10A C 0.9281(9) 0.823(2) 0.1640(13) 0.072(6) Uani 0.491(10) 1 d PG B 1
C11A C 0.9311(9) 0.965(2) 0.1156(11) 0.093(5) Uani 0.491(10) 1 d PG B 1
H11A H 0.8709 1.0125 0.0925 0.112 Uiso 0.491(10) 1 calc PR B 1
C12A C 1.0243(13) 1.0348(14) 0.1018(8) 0.117(6) Uani 0.491(10) 1 d PG B 1
H12A H 1.0263 1.1297 0.0694 0.14 Uiso 0.491(10) 1 calc PR B 1
C13A C 1.1143(8) 0.9631(19) 0.1364(9) 0.097(6) Uani 0.491(10) 1 d PG B 1
H13A H 1.1767 1.0101 0.1271 0.116 Uiso 0.491(10) 1 calc PR B 1
C14A C 1.1113(9) 0.8211(19) 0.1847(9) 0.111(5) Uani 0.491(10) 1 d PG B 1
H14A H 1.1716 0.7732 0.2079 0.133 Uiso 0.491(10) 1 calc PR B 1
C15A C 1.0182(14) 0.7509(16) 0.1986(10) 0.103(6) Uani 0.491(10) 1 d PG B 1
H15A H 1.0161 0.6559 0.2309 0.124 Uiso 0.491(10) 1 calc PR B 1
C1B C 0.7825(7) 0.6637(13) 0.0882(7) 0.067(4) Uiso 0.509(10) 1 d P B 2
H1B H 0.7838 0.7435 0.0426 0.081 Uiso 0.509(10) 1 calc PR B 2
C2B C 0.8325(12) 0.751(2) 0.1713(9) 0.090(4) Uani 0.509(10) 1 d P B 2
H2B H 0.8581 0.6612 0.2084 0.108 Uiso 0.509(10) 1 calc PR B 2
C4B C 0.8484(7) 0.5167(11) 0.0687(6) 0.097(4) Uiso 0.509(10) 1 d P B 2
H4B H 0.87 0.463 0.1182 0.116 Uiso 0.509(10) 1 calc PR B 2
C5B C 0.8797(8) 0.4511(14) 0.0171(8) 0.112(3) Uiso 0.509(10) 1 d P B 2
H5B1 H 0.8654 0.4888 -0.0371 0.134 Uiso 0.509(10) 1 calc PR B 2
H5B2 H 0.9204 0.358 0.0277 0.134 Uiso 0.509(10) 1 calc PR B 2
C10B C 0.9246(8) 0.844(2) 0.1489(13) 0.087(7) Uani 0.509(10) 1 d PG B 2
C11B C 0.9643(12) 0.974(2) 0.1055(10) 0.099(5) Uani 0.509(10) 1 d PG B 2
H11B H 0.9211 1.0413 0.0714 0.119 Uiso 0.509(10) 1 calc PR B 2
C12B C 1.0687(13) 1.0029(14) 0.1130(8) 0.092(5) Uani 0.509(10) 1 d PG B 2
H12B H 1.0953 1.0896 0.0839 0.11 Uiso 0.509(10) 1 calc PR B 2
C13B C 1.1334(8) 0.9021(18) 0.1639(10) 0.095(6) Uani 0.509(10) 1 d PG B 2
H13B H 1.2032 0.9215 0.1689 0.114 Uiso 0.509(10) 1 calc PR B 2
C14B C 1.0937(13) 0.7725(17) 0.2073(10) 0.159(9) Uani 0.509(10) 1 d PG B 2
H14B H 1.137 0.7051 0.2413 0.191 Uiso 0.509(10) 1 calc PR B 2
C15B C 0.9893(14) 0.7435(19) 0.1998(12) 0.119(6) Uani 0.509(10) 1 d PG B 2
H15B H 0.9627 0.6568 0.2288 0.142 Uiso 0.509(10) 1 calc PR B 2

loop_
_atom_site_aniso_label
_atom_site_aniso_U_11
_atom_site_aniso_U_22
_atom_site_aniso_U_33
_atom_site_aniso_U_23
_atom_site_aniso_U_13
_atom_site_aniso_U_12
C3 0.095(4) 0.135(4) 0.151(5) -0.066(3) 0.031(3) -0.008(3)
N20 0.0628(19) 0.0651(18) 0.078(2) -0.0042(15) 0.0145(15) -0.0092(13)
C21 0.062(2) 0.072(2) 0.070(3) 0.011(2) 0.0120(18) -0.0073(18)
C22 0.053(2) 0.062(2) 0.057(2) 0.0050(18) 0.0082(15) -0.0006(16)
C23 0.073(3) 0.058(2) 0.071(3) 0.0103(19) 0.0062(18) -0.0044(17)
C24 0.080(3) 0.062(2) 0.086(3) 0.000(2) 0.010(2) -0.0077(18)
C25 0.078(3) 0.082(3) 0.071(3) -0.003(2) 0.0028(18) -0.003(2)
C26 0.066(2) 0.071(3) 0.076(3) 0.020(2) 0.0024(18) -0.0035(18)
C27 0.050(2) 0.060(2) 0.064(2) 0.0053(18) 0.0057(16) 0.0010(15)
C28 0.061(2) 0.062(2) 0.089(3) 0.009(2) 0.0103(18) 0.0008(17)
O1 0.122(2) 0.0995(19) 0.0664(19) 0.0093(15) 0.0097(15) -0.0071(16)
O2 0.130(3) 0.0597(16) 0.118(2) 0.0141(15) 0.0137(17) 0.0001(15)
S1 0.0716(8) 0.0915(7) 0.1056(9) -0.0283(6) 0.0310(6) -0.0153(5)
C2A 0.047(8) 0.092(9) 0.075(9) -0.001(6) 0.002(5) -0.008(6)
C10A 0.036(10) 0.113(13) 0.069(10) -0.007(8) 0.013(6) -0.026(8)
C11A 0.063(8) 0.135(13) 0.085(8) -0.003(8) 0.021(8) -0.046(8)
C12A 0.013(10) 0.234(15) 0.102(9) 0.019(8) -0.002(8) -0.032(10)
C13A 0.043(10) 0.150(15) 0.094(12) -0.005(10) -0.011(8) 0.009(10)
C14A 0.106(13) 0.086(11) 0.137(12) -0.050(9) -0.007(10) 0.002(9)
C15A 0.108(16) 0.095(11) 0.110(12) -0.023(8) 0.023(10) -0.034(9)
C2B 0.074(9) 0.122(11) 0.073(9) -0.017(7) -0.005(6) 0.021(7)
C10B 0.127(16) 0.084(11) 0.052(8) -0.017(8) 0.016(7) -0.022(9)
C11B 0.043(9) 0.163(12) 0.091(9) 0.020(7) 0.010(8) -0.032(8)
C12B 0.024(11) 0.152(10) 0.096(9) 0.011(7) -0.013(9) -0.021(8)
C13B 0.066(8) 0.080(10) 0.135(15) -0.011(9) -0.013(8) -0.004(8)
C14B 0.119(15) 0.101(11) 0.26(2) -0.006(10) 0.017(13) -0.022(9)
C15B 0.055(9) 0.124(13) 0.170(15) 0.005(11) -0.019(9) -0.017(7)

loop_
_atom_type_symbol
_atom_type_description
_atom_type_scat_dispersion_real
_atom_type_scat_dispersion_imag
_atom_type_scat_source
C C 0.0033 0.0016 'International Tables Vol C Tables 4.2.6.8 and 6.1.1.4'
H H 0 0 'International Tables Vol C Tables 4.2.6.8 and 6.1.1.4'
O O 0.0106 0.006 'International Tables Vol C Tables 4.2.6.8 and 6.1.1.4'
S S 0.1246 0.1234 'International Tables Vol C Tables 4.2.6.8 and 6.1.1.4'
N N 0.0061 0.0033 'International Tables Vol C Tables 4.2.6.8 and 6.1.1.4'

loop_
_geom_angle_atom_site_label_1
_geom_angle_atom_site_label_2
_geom_angle_atom_site_label_3
_geom_angle
C2A C3 C2B 28.9(5)
C28 N20 C21 110.6(3)
C28 N20 S1 124.0(2)
C21 N20 S1 125.3(3)
O1 C21 N20 124.4(3)
O1 C21 C22 129.6(3)
N20 C21 C22 106.0(3)
C23 C22 C27 121.0(3)
C23 C22 C21 130.9(3)
C27 C22 C21 108.2(3)
C22 C23 C24 117.6(3)
C25 C24 C23 121.8(4)
C24 C25 C26 120.0(4)
C27 C26 C25 118.6(3)
C26 C27 C22 121.1(3)
C26 C27 C28 130.3(3)
C22 C27 C28 108.6(3)
O2 C28 N20 124.1(3)
O2 C28 C27 129.4(4)
N20 C28 C27 106.5(3)
N20 S1 C1A 102.9(3)
N20 S1 C1B 101.3(3)
C1A S1 C1B 11.8(5)
C2A C1A C4A 113.3(10)
C2A C1A S1 102.9(7)
C4A C1A S1 107.8(7)
C3 C2A C1A 118.6(11)
C3 C2A C10A 108.2(11)
C1A C2A C10A 102.2(12)
C5A C4A C1A 136.5(10)
C11A C10A C15A 120
C11A C10A C2A 91.1(14)
C15A C10A C2A 148.5(14)
C10A C11A C12A 120
C13A C12A C11A 120
C12A C13A C14A 120
C13A C14A C15A 120
C14A C15A C10A 120
C4B C1B C2B 108.6(10)
C4B C1B S1 113.5(7)
C2B C1B S1 111.0(8)
C3 C2B C10B 116.1(14)
C3 C2B C1B 114.3(10)
C10B C2B C1B 107.2(13)
C5B C4B C1B 142.6(11)
C11B C10B C15B 120
C11B C10B C2B 148.3(15)
C15B C10B C2B 91.7(15)
C10B C11B C12B 120
C11B C12B C13B 120
C14B C13B C12B 120
C13B C14B C15B 120
C14B C15B C10B 120

loop_
_geom_bond_atom_site_label_1
_geom_bond_atom_site_label_2
_geom_bond_distance
C3 C2A 1.414(15)
C3 C2B 1.502(16)
N20 C28 1.406(4)
N20 C21 1.413(4)
N20 S1 1.686(3)
C21 O1 1.204(4)
C21 C22 1.474(5)
C22 C23 1.367(4)
C22 C27 1.390(4)
C23 C24 1.384(5)
C24 C25 1.375(5)
C25 C26 1.383(5)
C26 C27 1.363(4)
C27 C28 1.464(5)
C28 O2 1.200(4)
S1 C1A 1.844(9)
S1 C1B 1.818(10)
C1A C2A 1.529(18)
C1A C4A 1.488(16)
C2A C10A 1.645(17)
C4A C5A 1.257(11)
C10A C11A 1.39
C10A C15A 1.39
C11A C12A 1.39
C12A C13A 1.39
C13A C14A 1.39
C14A C15A 1.39
C1B C4B 1.520(15)
C1B C2B 1.602(18)
C2B C10B 1.50(2)
C4B C5B 1.102(11)
C10B C11B 1.39
C10B C15B 1.39
C11B C12B 1.39
C12B C13B 1.39
C13B C14B 1.39
C14B C15B 1.39
